data_4085029
loop_
_publ_author_name
'Adler, Christian'
'Tomaschun, Gabriele'
'Schmidtmann, Marc'
'Beckhaus, R\"udiger'

_publ_section_title
;
 Remarkably Robust Mono-n-butyl Group IV Dicyclohexylamido Complexes
 {(Cy)2N}3M(n-butyl) (Cy: cyclohexyl [C6H11], M: Ti, Zr)
;
_journal_issue 24
_journal_name_full Organometallics
_journal_page_first 7011
_journal_paper_doi 10.1021/om5008105
_journal_volume 33
_journal_year 2014
_chemical_formula_structural Ti(N(C6H11)2)3(C4H9)
_chemical_formula_sum 'C40 H75 N3 Ti'
_chemical_formula_weight 645.93
_chemical_name_systematic
;
 ?
;
_space_group_crystal_system triclinic
_space_group_IT_number 2
_space_group_name_Hall '-P 1'
_space_group_name_H-M_alt 'P -1'
_symmetry_space_group_name_Hall '-P 1'
_symmetry_space_group_name_H-M 'P -1'
_atom_sites_solution_hydrogens difmap
_atom_sites_solution_primary direct
_atom_sites_solution_secondary difmap
_audit_creation_method SHELXL-2013
_cell_angle_alpha 87.270(2)
_cell_angle_beta 80.1600(18)
_cell_angle_gamma 77.4648(19)
_cell_formula_units_Z 2
_cell_length_a 9.8387(4)
_cell_length_b 12.0199(6)
_cell_length_c 16.7476(8)
_cell_measurement_reflns_used 9716
_cell_measurement_temperature 120(2)
_cell_measurement_theta_max 34.99
_cell_measurement_theta_min 2.30
_cell_volume 1904.81(15)
_computing_cell_refinement 'Bruker SAINT V8.34A'
_computing_data_collection 'Bruker APEX2'
_computing_data_reduction 'Bruker SAINT V8.34A'
_computing_structure_refinement 'SHELXL-2013 (Sheldrick, 2013)'
_computing_structure_solution 'SHELXS-2013 (Sheldrick, 2013)'
_diffrn_ambient_temperature 120(2)
_diffrn_measured_fraction_theta_full 1.000
_diffrn_measured_fraction_theta_max 1.000
_diffrn_measurement_device_type 'Bruker APEX-II CCD'
_diffrn_measurement_method '\f and \w scans'
_diffrn_radiation_type MoK\a
_diffrn_radiation_wavelength 0.71073
_diffrn_reflns_av_R_equivalents 0.0390
_diffrn_reflns_av_unetI/netI 0.0299
_diffrn_reflns_Laue_measured_fraction_full 1.000
_diffrn_reflns_Laue_measured_fraction_max 1.000
_diffrn_reflns_limit_h_max 15
_diffrn_reflns_limit_h_min -15
_diffrn_reflns_limit_k_max 19
_diffrn_reflns_limit_k_min -19
_diffrn_reflns_limit_l_max 27
_diffrn_reflns_limit_l_min -27
_diffrn_reflns_number 119863
_diffrn_reflns_point_group_measured_fraction_full 1.000
_diffrn_reflns_point_group_measured_fraction_max 1.000
_diffrn_reflns_theta_full 25.242
_diffrn_reflns_theta_max 34.971
_diffrn_reflns_theta_min 1.234
_diffrn_source 'sealed tube'
_exptl_absorpt_coefficient_mu 0.255
_exptl_absorpt_correction_T_max 1.0000
_exptl_absorpt_correction_T_min 0.9516
_exptl_absorpt_correction_type multi-scan
_exptl_absorpt_process_details 'SADABS-2012/1 (Sheldrick)'
_exptl_crystal_colour colourless
_exptl_crystal_density_diffrn 1.126
_exptl_crystal_description stick
_exptl_crystal_F_000 716
_exptl_crystal_size_max 0.360
_exptl_crystal_size_mid 0.200
_exptl_crystal_size_min 0.100
_refine_diff_density_max 0.861
_refine_diff_density_min -0.846
_refine_diff_density_rms 0.053
_refine_ls_extinction_method none
_refine_ls_goodness_of_fit_ref 1.028
_refine_ls_hydrogen_treatment constr
_refine_ls_matrix_type full
_refine_ls_number_parameters 489
_refine_ls_number_reflns 16725
_refine_ls_number_restraints 0
_refine_ls_restrained_S_all 1.028
_refine_ls_R_factor_all 0.0696
_refine_ls_R_factor_gt 0.0465
_refine_ls_shift/su_max 0.001
_refine_ls_shift/su_mean 0.000
_refine_ls_structure_factor_coef Fsqd
_refine_ls_weighting_details 'w=1/[\s^2^(Fo^2^)+(0.0500P)^2^+0.7000P] where P=(Fo^2^+2Fc^2^)/3'
_refine_ls_weighting_scheme calc
_refine_ls_wR_factor_gt 0.1097
_refine_ls_wR_factor_ref 0.1214
_reflns_Friedel_coverage 0.000
_reflns_number_gt 12838
_reflns_number_total 16725
_reflns_threshold_expression 'I > 2\s(I)'
_cod_data_source_file om5008105_si_001.cif
_cod_data_source_block (Cy2N)3TiBu_(3a)
_cod_depositor_comments 'Adding full bibliography for 4085026--4085029.cif.'
_cod_database_code 4085029
_shelx_space_group_comment
;
The symmetry employed for this shelxl refinement is uniquely defined
by the following loop, which should always be used as a source of
symmetry information in preference to the above space-group names.
They are only intended as comments.
;
_shelx_estimated_absorpt_t_min 0.914
_shelx_estimated_absorpt_t_max 0.975
_shelxl_version_number 2013-4

loop_
_space_group_symop_operation_xyz
'x, y, z'
'-x, -y, -z'

loop_
_atom_site_label
_atom_site_type_symbol
_atom_site_fract_x
_atom_site_fract_y
_atom_site_fract_z
_atom_site_U_iso_or_equiv
_atom_site_adp_type
_atom_site_occupancy
_atom_site_site_symmetry_order
_atom_site_calc_flag
_atom_site_refinement_flags_posn
_atom_site_refinement_flags_adp
_atom_site_refinement_flags_occupancy
_atom_site_disorder_assembly
_atom_site_disorder_group
Ti1 Ti 0.48287(2) 0.31418(2) 0.25481(2) 0.01962(5) Uani 1 1 d . . . . .
N1 N 0.29131(11) 0.31751(8) 0.30371(5) 0.02718(19) Uani 1 1 d . . . . .
N2 N 0.61268(9) 0.21472(7) 0.31348(5) 0.02166(16) Uani 1 1 d . . . . .
N3 N 0.50874(8) 0.27635(7) 0.14296(5) 0.01681(14) Uani 1 1 d . . . . .
C1 C 0.18850(11) 0.40990(10) 0.27241(7) 0.0263(2) Uani 1 1 d . . . . .
H1 H 0.2416 0.4408 0.2231 0.032 Uiso 1 1 calc R U . . .
C2 C 0.06514(12) 0.37263(12) 0.24423(10) 0.0388(3) Uani 1 1 d . . . . .
H2A H 0.1023 0.3087 0.2060 0.047 Uiso 1 1 calc R U . . .
H2B H 0.0054 0.3453 0.2915 0.047 Uiso 1 1 calc R U . . .
C3 C -0.02445(14) 0.47091(15) 0.20277(12) 0.0511(4) Uani 1 1 d . . . . .
H3A H 0.0329 0.4924 0.1523 0.061 Uiso 1 1 calc R U . . .
H3B H -0.1055 0.4450 0.1877 0.061 Uiso 1 1 calc R U . . .
C4 C -0.07934(15) 0.57505(14) 0.25622(13) 0.0537(4) Uani 1 1 d . . . . .
H4A H -0.1479 0.5574 0.3030 0.064 Uiso 1 1 calc R U . . .
H4B H -0.1287 0.6386 0.2250 0.064 Uiso 1 1 calc R U . . .
C5 C 0.04196(16) 0.61066(12) 0.28635(11) 0.0451(4) Uani 1 1 d . . . . .
H5A H 0.0041 0.6750 0.3242 0.054 Uiso 1 1 calc R U . . .
H5B H 0.1045 0.6369 0.2399 0.054 Uiso 1 1 calc R U . . .
C6 C 0.12700(15) 0.51154(11) 0.32940(8) 0.0368(3) Uani 1 1 d . . . . .
H6A H 0.0653 0.4875 0.3772 0.044 Uiso 1 1 calc R U . . .
H6B H 0.2048 0.5369 0.3488 0.044 Uiso 1 1 calc R U . . .
C7A C 0.2643(2) 0.2282(2) 0.36681(11) 0.0254(4) Uani 0.597(4) 1 d . . P A 1
H7A H 0.3583 0.1929 0.3821 0.031 Uiso 0.597(4) 1 calc R U P A 1
C8A C 0.2116(4) 0.1304(3) 0.3342(2) 0.0312(6) Uani 0.597(4) 1 d . . P A 1
H8AA H 0.1169 0.1601 0.3195 0.037 Uiso 0.597(4) 1 calc R U P A 1
H8AB H 0.2765 0.0993 0.2847 0.037 Uiso 0.597(4) 1 calc R U P A 1
C9A C 0.2036(3) 0.0358(3) 0.3977(3) 0.0563(11) Uani 0.597(4) 1 d . . P A 1
H9AA H 0.1651 -0.0244 0.3766 0.068 Uiso 0.597(4) 1 calc R U P A 1
H9AB H 0.2998 0.0012 0.4083 0.068 Uiso 0.597(4) 1 calc R U P A 1
C10A C 0.1107(3) 0.0812(3) 0.4762(2) 0.0686(13) Uani 0.597(4) 1 d . . P A 1
H10A H 0.0121 0.1073 0.4669 0.082 Uiso 0.597(4) 1 calc R U P A 1
H10B H 0.1128 0.0190 0.5173 0.082 Uiso 0.597(4) 1 calc R U P A 1
C11A C 0.1592(4) 0.1787(5) 0.5080(2) 0.0671(16) Uani 0.597(4) 1 d . . P A 1
H11B H 0.2527 0.1499 0.5244 0.080 Uiso 0.597(4) 1 calc R U P A 1
H11A H 0.0919 0.2099 0.5567 0.080 Uiso 0.597(4) 1 calc R U P A 1
C12A C 0.1699(3) 0.2738(3) 0.44494(16) 0.0419(7) Uani 0.597(4) 1 d . . P A 1
H12B H 0.0745 0.3093 0.4335 0.050 Uiso 0.597(4) 1 calc R U P A 1
H12A H 0.2085 0.3333 0.4668 0.050 Uiso 0.597(4) 1 calc R U P A 1
C7B C 0.1981(4) 0.2646(3) 0.36727(16) 0.0225(6) Uani 0.403(4) 1 d . . P A 2
H7B H 0.0974 0.2927 0.3602 0.027 Uiso 0.403(4) 1 calc R U P A 2
C8B C 0.2382(6) 0.1389(4) 0.3554(3) 0.0314(10) Uani 0.403(4) 1 d . . P A 2
H8BB H 0.3409 0.1129 0.3549 0.038 Uiso 0.403(4) 1 calc R U P A 2
H8BA H 0.2181 0.1211 0.3020 0.038 Uiso 0.403(4) 1 calc R U P A 2
C9B C 0.1584(6) 0.0735(4) 0.4219(3) 0.0383(9) Uani 0.403(4) 1 d . . P A 2
H9BA H 0.0570 0.0903 0.4172 0.046 Uiso 0.403(4) 1 calc R U P A 2
H9BB H 0.1952 -0.0095 0.4145 0.046 Uiso 0.403(4) 1 calc R U P A 2
C10B C 0.1749(5) 0.1063(4) 0.5053(3) 0.0429(10) Uani 0.403(4) 1 d . . P A 2
H10C H 0.1141 0.0696 0.5468 0.051 Uiso 0.403(4) 1 calc R U P A 2
H10D H 0.2740 0.0776 0.5131 0.051 Uiso 0.403(4) 1 calc R U P A 2
C11B C 0.1362(5) 0.2335(4) 0.5172(3) 0.0355(9) Uani 0.403(4) 1 d . . P A 2
H11C H 0.1572 0.2511 0.5704 0.043 Uiso 0.403(4) 1 calc R U P A 2
H11D H 0.0336 0.2605 0.5179 0.043 Uiso 0.403(4) 1 calc R U P A 2
C12B C 0.2162(4) 0.2968(3) 0.45086(19) 0.0239(6) Uani 0.403(4) 1 d . . P A 2
H12C H 0.1813 0.3799 0.4582 0.029 Uiso 0.403(4) 1 calc R U P A 2
H12D H 0.3178 0.2785 0.4552 0.029 Uiso 0.403(4) 1 calc R U P A 2
C13 C 0.60643(10) 0.26559(8) 0.39286(6) 0.01783(16) Uani 1 1 d . . . . .
H13 H 0.5219 0.3300 0.3991 0.021 Uiso 1 1 calc R U . . .
C14 C 0.58260(13) 0.18601(10) 0.46610(7) 0.0283(2) Uani 1 1 d . . . . .
H14A H 0.5013 0.1515 0.4623 0.034 Uiso 1 1 calc R U . . .
H14B H 0.6671 0.1237 0.4656 0.034 Uiso 1 1 calc R U . . .
C15 C 0.55417(16) 0.25158(13) 0.54545(8) 0.0383(3) Uani 1 1 d . . . . .
H15A H 0.4666 0.3111 0.5474 0.046 Uiso 1 1 calc R U . . .
H15B H 0.5403 0.1987 0.5918 0.046 Uiso 1 1 calc R U . . .
C16 C 0.67714(17) 0.30706(14) 0.55251(9) 0.0417(3) Uani 1 1 d . . . . .
H16A H 0.6539 0.3532 0.6023 0.050 Uiso 1 1 calc R U . . .
H16B H 0.7622 0.2470 0.5569 0.050 Uiso 1 1 calc R U . . .
C17 C 0.70847(13) 0.38311(11) 0.47912(8) 0.0322(2) Uani 1 1 d . . . . .
H17A H 0.7935 0.4126 0.4831 0.039 Uiso 1 1 calc R U . . .
H17B H 0.6283 0.4491 0.4791 0.039 Uiso 1 1 calc R U . . .
C18 C 0.73265(11) 0.31848(9) 0.39966(7) 0.0249(2) Uani 1 1 d . . . . .
H18A H 0.8190 0.2575 0.3970 0.030 Uiso 1 1 calc R U . . .
H18B H 0.7473 0.3714 0.3534 0.030 Uiso 1 1 calc R U . . .
C19A C 0.72003(18) 0.10277(14) 0.30313(13) 0.0182(3) Uani 0.690(4) 1 d . . P B 1
H19A H 0.7393 0.0743 0.3580 0.022 Uiso 0.690(4) 1 calc R U P B 1
C20A C 0.8588(2) 0.11360(17) 0.25139(15) 0.0231(4) Uiso 0.690(4) 1 d . . P B 1
H20A H 0.9000 0.1689 0.2763 0.028 Uiso 0.690(4) 1 calc R U P B 1
H20B H 0.8418 0.1431 0.1970 0.028 Uiso 0.690(4) 1 calc R U P B 1
C21A C 0.9645(3) -0.0028(3) 0.24288(18) 0.0283(5) Uani 0.690(4) 1 d . . P B 1
H21A H 1.0539 0.0062 0.2084 0.034 Uiso 0.690(4) 1 calc R U P B 1
H21B H 0.9856 -0.0308 0.2969 0.034 Uiso 0.690(4) 1 calc R U P B 1
C22A C 0.90179(19) -0.08835(15) 0.20504(14) 0.0289(4) Uani 0.690(4) 1 d . . P B 1
H22A H 0.9672 -0.1638 0.2029 0.035 Uiso 0.690(4) 1 calc R U P B 1
H22B H 0.8905 -0.0641 0.1488 0.035 Uiso 0.690(4) 1 calc R U P B 1
C23 C 0.75675(13) -0.09852(9) 0.25415(8) 0.0313(2) Uani 1 1 d . . . . .
H23B H 0.7145 -0.1489 0.2252 0.038 Uiso 0.690(4) 1 calc R U P B 1
H23A H 0.7703 -0.1339 0.3076 0.038 Uiso 0.690(4) 1 calc R U P B 1
H23C H 0.7365 -0.1708 0.2790 0.038 Uiso 0.310(4) 1 calc R U P B 2
H23D H 0.7341 -0.0935 0.1986 0.038 Uiso 0.310(4) 1 calc R U P B 2
C24A C 0.65743(18) 0.01562(14) 0.26642(16) 0.0242(4) Uani 0.690(4) 1 d . . P B 1
H24A H 0.5698 0.0061 0.3025 0.029 Uiso 0.690(4) 1 calc R U P B 1
H24B H 0.6319 0.0451 0.2136 0.029 Uiso 0.690(4) 1 calc R U P B 1
C19B C 0.6977(4) 0.1178(3) 0.2728(3) 0.0191(7) Uani 0.310(4) 1 d . . P B 2
H19B H 0.6808 0.1254 0.2154 0.023 Uiso 0.310(4) 1 calc R U P B 2
C20B C 0.8606(4) 0.1103(4) 0.2698(3) 0.0203(9) Uiso 0.310(4) 1 d . . P B 2
H20C H 0.8862 0.1817 0.2466 0.024 Uiso 0.310(4) 1 calc R U P B 2
H20D H 0.8836 0.1001 0.3253 0.024 Uiso 0.310(4) 1 calc R U P B 2
C21B C 0.9425(7) 0.0112(6) 0.2184(4) 0.0287(11) Uani 0.310(4) 1 d . . P B 2
H21C H 1.0447 0.0056 0.2172 0.034 Uiso 0.310(4) 1 calc R U P B 2
H21D H 0.9234 0.0246 0.1622 0.034 Uiso 0.310(4) 1 calc R U P B 2
C22B C 0.9044(4) -0.1001(3) 0.2499(3) 0.0282(9) Uani 0.310(4) 1 d . . P B 2
H22C H 0.9604 -0.1626 0.2140 0.034 Uiso 0.310(4) 1 calc R U P B 2
H22D H 0.9298 -0.1161 0.3046 0.034 Uiso 0.310(4) 1 calc R U P B 2
C24B C 0.6585(4) 0.0059(3) 0.3057(3) 0.0242(8) Uani 0.310(4) 1 d . . P B 2
H24C H 0.5583 0.0084 0.3026 0.029 Uiso 0.310(4) 1 calc R U P B 2
H24D H 0.6705 -0.0044 0.3633 0.029 Uiso 0.310(4) 1 calc R U P B 2
C25 C 0.65086(9) 0.27906(8) 0.09741(6) 0.01638(15) Uani 1 1 d . . . . .
H25 H 0.7115 0.2800 0.1395 0.020 Uiso 1 1 calc R U . . .
C26 C 0.72139(10) 0.17270(8) 0.04659(6) 0.01871(16) Uani 1 1 d . . . . .
H26A H 0.7208 0.1039 0.0815 0.022 Uiso 1 1 calc R U . . .
H26B H 0.6662 0.1677 0.0032 0.022 Uiso 1 1 calc R U . . .
C27 C 0.87361(10) 0.17504(9) 0.00841(7) 0.02292(18) Uani 1 1 d . . . . .
H27A H 0.9315 0.1716 0.0517 0.027 Uiso 1 1 calc R U . . .
H27B H 0.9133 0.1074 -0.0262 0.027 Uiso 1 1 calc R U . . .
C28 C 0.88040(11) 0.28286(9) -0.04247(7) 0.02419(19) Uani 1 1 d . . . . .
H28A H 0.8299 0.2830 -0.0888 0.029 Uiso 1 1 calc R U . . .
H28B H 0.9801 0.2843 -0.0643 0.029 Uiso 1 1 calc R U . . .
C29 C 0.81343(11) 0.38833(9) 0.00882(7) 0.0248(2) Uani 1 1 d . . . . .
H29A H 0.8166 0.4576 -0.0253 0.030 Uiso 1 1 calc R U . . .
H29B H 0.8680 0.3908 0.0529 0.030 Uiso 1 1 calc R U . . .
C30 C 0.65983(10) 0.38725(8) 0.04537(6) 0.02031(17) Uani 1 1 d . . . . .
H30A H 0.6037 0.3901 0.0013 0.024 Uiso 1 1 calc R U . . .
H30B H 0.6193 0.4555 0.0793 0.024 Uiso 1 1 calc R U . . .
C31 C 0.40030(10) 0.24529(8) 0.10325(6) 0.01714(15) Uani 1 1 d . . . . .
H31 H 0.3102 0.2734 0.1411 0.021 Uiso 1 1 calc R U . . .
C32 C 0.37544(11) 0.30507(9) 0.02313(7) 0.02467(19) Uani 1 1 d . . . . .
H32A H 0.4594 0.2797 -0.0187 0.030 Uiso 1 1 calc R U . . .
H32B H 0.3623 0.3884 0.0295 0.030 Uiso 1 1 calc R U . . .
C33 C 0.24576(11) 0.27920(10) -0.00455(7) 0.0259(2) Uani 1 1 d . . . . .
H33A H 0.1603 0.3112 0.0346 0.031 Uiso 1 1 calc R U . . .
H33B H 0.2351 0.3157 -0.0580 0.031 Uiso 1 1 calc R U . . .
C34 C 0.25966(11) 0.15089(10) -0.01084(7) 0.0268(2) Uani 1 1 d . . . . .
H34A H 0.1740 0.1356 -0.0278 0.032 Uiso 1 1 calc R U . . .
H34B H 0.3418 0.1195 -0.0524 0.032 Uiso 1 1 calc R U . . .
C35 C 0.27886(11) 0.09269(9) 0.07043(7) 0.0250(2) Uani 1 1 d . . . . .
H35A H 0.2894 0.0094 0.0652 0.030 Uiso 1 1 calc R U . . .
H35B H 0.1942 0.1208 0.1112 0.030 Uiso 1 1 calc R U . . .
C36 C 0.40924(12) 0.11693(9) 0.09875(7) 0.02374(19) Uani 1 1 d . . . . .
H36A H 0.4949 0.0822 0.0606 0.028 Uiso 1 1 calc R U . . .
H36B H 0.4173 0.0818 0.1529 0.028 Uiso 1 1 calc R U . . .
C37 C 0.53140(12) 0.47983(9) 0.25512(6) 0.02285(18) Uani 1 1 d . . . . .
H37A H 0.5323 0.4966 0.3123 0.027 Uiso 1 1 calc R U . . .
H37B H 0.6296 0.4723 0.2265 0.027 Uiso 1 1 calc R U . . .
C38 C 0.44447(11) 0.58660(9) 0.22037(6) 0.02199(18) Uani 1 1 d . . . . .
H38A H 0.4365 0.5712 0.1640 0.026 Uiso 1 1 calc R U . . .
H38B H 0.3480 0.6021 0.2523 0.026 Uiso 1 1 calc R U . . .
C39 C 0.50570(12) 0.69302(9) 0.22039(7) 0.0260(2) Uani 1 1 d . . . . .
H39A H 0.5312 0.7002 0.2743 0.031 Uiso 1 1 calc R U . . .
H39B H 0.5933 0.6838 0.1799 0.031 Uiso 1 1 calc R U . . .
C40 C 0.40446(16) 0.80217(11) 0.20107(10) 0.0387(3) Uani 1 1 d . . . . .
H40A H 0.3789 0.7959 0.1477 0.058 Uiso 1 1 calc R U . . .
H40B H 0.4502 0.8669 0.2008 0.058 Uiso 1 1 calc R U . . .
H40C H 0.3192 0.8139 0.2423 0.058 Uiso 1 1 calc R U . . .

loop_
_atom_site_aniso_label
_atom_site_aniso_U_11
_atom_site_aniso_U_22
_atom_site_aniso_U_33
_atom_site_aniso_U_23
_atom_site_aniso_U_13
_atom_site_aniso_U_12
Ti1 0.02965(9) 0.01691(8) 0.01309(7) -0.00307(5) -0.00028(6) -0.00856(6)
N1 0.0396(5) 0.0276(4) 0.0160(4) -0.0031(3) 0.0052(3) -0.0176(4)
N2 0.0257(4) 0.0183(4) 0.0193(4) -0.0064(3) 0.0018(3) -0.0041(3)
N3 0.0194(3) 0.0170(3) 0.0142(3) -0.0020(3) -0.0006(3) -0.0054(3)
C1 0.0228(4) 0.0284(5) 0.0278(5) -0.0127(4) 0.0088(4) -0.0128(4)
C2 0.0202(5) 0.0379(6) 0.0585(8) -0.0254(6) 0.0072(5) -0.0122(4)
C3 0.0225(5) 0.0541(9) 0.0772(12) -0.0232(8) -0.0048(6) -0.0072(6)
C4 0.0270(6) 0.0412(8) 0.0880(13) -0.0175(8) 0.0055(7) -0.0049(6)
C5 0.0385(7) 0.0307(6) 0.0629(10) -0.0154(6) 0.0078(6) -0.0099(5)
C6 0.0416(7) 0.0307(6) 0.0364(6) -0.0168(5) 0.0139(5) -0.0159(5)
C7A 0.0147(9) 0.0399(11) 0.0200(8) 0.0104(7) -0.0010(6) -0.0057(8)
C8A 0.0311(12) 0.0226(11) 0.0404(18) 0.0111(11) -0.0045(11) -0.0100(9)
C9A 0.0330(14) 0.0466(19) 0.082(3) 0.0409(19) -0.0019(15) -0.0077(12)
C10A 0.0259(11) 0.091(3) 0.079(2) 0.063(2) -0.0010(14) -0.0112(13)
C11A 0.0433(18) 0.107(4) 0.0340(18) 0.041(3) 0.0094(13) 0.000(3)
C12A 0.0342(13) 0.067(2) 0.0215(10) 0.0052(11) 0.0029(9) -0.0104(13)
C7B 0.0221(15) 0.0225(12) 0.0206(11) 0.0016(9) 0.0023(9) -0.0046(11)
C8B 0.040(2) 0.0262(15) 0.030(2) -0.0042(15) 0.0033(15) -0.0157(16)
C9B 0.043(2) 0.0305(19) 0.041(2) 0.0080(15) 0.0034(18) -0.0163(17)
C10B 0.037(2) 0.055(2) 0.0370(19) 0.0289(19) -0.0093(15) -0.0152(18)
C11B 0.036(2) 0.043(2) 0.0224(15) 0.0114(16) -0.0006(14) -0.0046(17)
C12B 0.0259(15) 0.0296(14) 0.0170(12) 0.0024(9) -0.0022(11) -0.0090(11)
C13 0.0165(4) 0.0169(4) 0.0192(4) -0.0026(3) -0.0034(3) -0.0008(3)
C14 0.0377(6) 0.0275(5) 0.0239(5) 0.0041(4) -0.0129(4) -0.0106(4)
C15 0.0514(8) 0.0487(8) 0.0213(5) 0.0013(5) -0.0102(5) -0.0219(6)
C16 0.0486(8) 0.0530(8) 0.0307(6) -0.0088(6) -0.0158(6) -0.0170(7)
C17 0.0293(5) 0.0329(6) 0.0366(6) -0.0145(5) -0.0045(5) -0.0092(4)
C18 0.0185(4) 0.0244(5) 0.0317(5) -0.0088(4) -0.0021(4) -0.0041(3)
C19A 0.0207(7) 0.0155(6) 0.0163(8) -0.0023(6) -0.0013(6) 0.0001(5)
C21A 0.0218(9) 0.0256(11) 0.0332(14) -0.0063(10) 0.0001(9) 0.0019(7)
C22A 0.0315(8) 0.0226(7) 0.0275(11) -0.0079(6) -0.0016(6) 0.0040(6)
C23 0.0353(6) 0.0176(4) 0.0395(6) -0.0067(4) -0.0036(5) -0.0029(4)
C24A 0.0225(7) 0.0180(7) 0.0313(10) -0.0049(7) -0.0038(7) -0.0024(5)
C19B 0.0239(15) 0.0142(13) 0.0164(17) 0.0004(12) -0.0023(13) 0.0008(11)
C21B 0.023(2) 0.026(2) 0.030(3) 0.002(2) 0.0053(18) 0.0013(17)
C22B 0.0340(18) 0.0200(15) 0.024(2) -0.0002(13) 0.0021(14) 0.0041(13)
C24B 0.0254(16) 0.0169(14) 0.029(2) -0.0049(15) 0.0014(15) -0.0046(11)
C25 0.0174(4) 0.0157(4) 0.0158(4) -0.0005(3) -0.0021(3) -0.0032(3)
C26 0.0190(4) 0.0170(4) 0.0189(4) -0.0022(3) -0.0012(3) -0.0022(3)
C27 0.0184(4) 0.0228(4) 0.0247(5) -0.0004(4) -0.0007(3) -0.0004(3)
C28 0.0185(4) 0.0282(5) 0.0235(5) 0.0019(4) 0.0009(3) -0.0035(4)
C29 0.0210(4) 0.0224(4) 0.0302(5) 0.0019(4) 0.0005(4) -0.0069(3)
C30 0.0190(4) 0.0176(4) 0.0224(4) 0.0023(3) 0.0002(3) -0.0032(3)
C31 0.0186(4) 0.0165(4) 0.0155(4) -0.0026(3) 0.0000(3) -0.0037(3)
C32 0.0210(4) 0.0248(5) 0.0289(5) 0.0048(4) -0.0082(4) -0.0041(4)
C33 0.0184(4) 0.0329(5) 0.0263(5) 0.0020(4) -0.0068(4) -0.0030(4)
C34 0.0198(4) 0.0353(6) 0.0256(5) -0.0082(4) -0.0043(4) -0.0040(4)
C35 0.0246(4) 0.0241(5) 0.0285(5) -0.0053(4) -0.0035(4) -0.0093(4)
C36 0.0278(5) 0.0179(4) 0.0286(5) 0.0011(4) -0.0098(4) -0.0076(4)
C37 0.0294(5) 0.0191(4) 0.0219(4) -0.0019(3) -0.0053(4) -0.0080(4)
C38 0.0261(4) 0.0201(4) 0.0218(4) -0.0016(3) -0.0041(3) -0.0087(3)
C39 0.0312(5) 0.0216(4) 0.0275(5) 0.0016(4) -0.0044(4) -0.0112(4)
C40 0.0496(8) 0.0221(5) 0.0452(7) 0.0042(5) -0.0116(6) -0.0073(5)

loop_
_atom_type_symbol
_atom_type_description
_atom_type_scat_dispersion_real
_atom_type_scat_dispersion_imag
_atom_type_scat_source
C C 0.0033 0.0016 'International Tables Vol C Tables 4.2.6.8 and 6.1.1.4'
H H 0.0000 0.0000 'International Tables Vol C Tables 4.2.6.8 and 6.1.1.4'
N N 0.0061 0.0033 'International Tables Vol C Tables 4.2.6.8 and 6.1.1.4'
Ti Ti 0.2776 0.4457 'International Tables Vol C Tables 4.2.6.8 and 6.1.1.4'

loop_
_geom_angle_atom_site_label_1
_geom_angle_atom_site_label_2
_geom_angle_atom_site_label_3
_geom_angle
N3 Ti1 N1 109.58(4)
N3 Ti1 N2 113.22(4)
N1 Ti1 N2 111.27(4)
N3 Ti1 C37 105.00(4)
N1 Ti1 C37 111.16(4)
N2 Ti1 C37 106.41(4)
C1 N1 C7B 101.73(16)
C1 N1 C7A 128.63(12)
C1 N1 Ti1 113.58(6)
C7B N1 Ti1 144.60(16)
C7A N1 Ti1 117.79(11)
C19B N2 C13 133.9(2)
C13 N2 C19A 111.18(11)
C19B N2 Ti1 117.0(2)
C13 N2 Ti1 108.85(6)
C19A N2 Ti1 139.95(10)
C31 N3 C25 121.14(7)
C31 N3 Ti1 124.48(6)
C25 N3 Ti1 114.37(6)
N1 C1 C2 115.17(10)
N1 C1 C6 115.20(10)
C2 C1 C6 107.88(10)
N1 C1 H1 105.9
C2 C1 H1 105.9
C6 C1 H1 105.9
C3 C2 C1 111.19(11)
C3 C2 H2A 109.4
C1 C2 H2A 109.4
C3 C2 H2B 109.4
C1 C2 H2B 109.4
H2A C2 H2B 108.0
C4 C3 C2 112.64(16)
C4 C3 H3A 109.1
C2 C3 H3A 109.1
C4 C3 H3B 109.1
C2 C3 H3B 109.1
H3A C3 H3B 107.8
C3 C4 C5 110.30(12)
C3 C4 H4A 109.6
C5 C4 H4A 109.6
C3 C4 H4B 109.6
C5 C4 H4B 109.6
H4A C4 H4B 108.1
C4 C5 C6 110.87(12)
C4 C5 H5A 109.5
C6 C5 H5A 109.5
C4 C5 H5B 109.5
C6 C5 H5B 109.5
H5A C5 H5B 108.1
C5 C6 C1 111.12(12)
C5 C6 H6A 109.4
C1 C6 H6A 109.4
C5 C6 H6B 109.4
C1 C6 H6B 109.4
H6A C6 H6B 108.0
N1 C7A C12A 114.9(2)
N1 C7A C8A 113.14(18)
C12A C7A C8A 110.5(2)
N1 C7A H7A 105.9
C12A C7A H7A 105.9
C8A C7A H7A 105.9
C9A C8A C7A 110.6(3)
C9A C8A H8AA 109.5
C7A C8A H8AA 109.5
C9A C8A H8AB 109.5
C7A C8A H8AB 109.5
H8AA C8A H8AB 108.1
C10A C9A C8A 111.2(3)
C10A C9A H9AA 109.4
C8A C9A H9AA 109.4
C10A C9A H9AB 109.4
C8A C9A H9AB 109.4
H9AA C9A H9AB 108.0
C11A C10A C9A 111.5(3)
C11A C10A H10A 109.3
C9A C10A H10A 109.3
C11A C10A H10B 109.3
C9A C10A H10B 109.3
H10A C10A H10B 108.0
C10A C11A C12A 112.1(3)
C10A C11A H11B 109.2
C12A C11A H11B 109.2
C10A C11A H11A 109.2
C12A C11A H11A 109.2
H11B C11A H11A 107.9
C7A C12A C11A 111.1(3)
C7A C12A H12B 109.4
C11A C12A H12B 109.4
C7A C12A H12A 109.4
C11A C12A H12A 109.4
H12B C12A H12A 108.0
C8B C7B N1 107.4(3)
C8B C7B C12B 111.7(3)
N1 C7B C12B 109.8(2)
C8B C7B H7B 109.3
N1 C7B H7B 109.3
C12B C7B H7B 109.3
C7B C8B C9B 112.5(4)
C7B C8B H8BB 109.1
C9B C8B H8BB 109.1
C7B C8B H8BA 109.1
C9B C8B H8BA 109.1
H8BB C8B H8BA 107.8
C10B C9B C8B 111.0(4)
C10B C9B H9BA 109.4
C8B C9B H9BA 109.4
C10B C9B H9BB 109.4
C8B C9B H9BB 109.4
H9BA C9B H9BB 108.0
C11B C10B C9B 112.2(4)
C11B C10B H10C 109.2
C9B C10B H10C 109.2
C11B C10B H10D 109.2
C9B C10B H10D 109.2
H10C C10B H10D 107.9
C10B C11B C12B 112.2(4)
C10B C11B H11C 109.2
C12B C11B H11C 109.2
C10B C11B H11D 109.2
C12B C11B H11D 109.2
H11C C11B H11D 107.9
C7B C12B C11B 111.3(3)
C7B C12B H12C 109.4
C11B C12B H12C 109.4
C7B C12B H12D 109.4
C11B C12B H12D 109.4
H12C C12B H12D 108.0
N2 C13 C18 114.64(8)
N2 C13 C14 114.78(8)
C18 C13 C14 108.85(9)
N2 C13 H13 105.9
C18 C13 H13 105.9
C14 C13 H13 105.9
C15 C14 C13 110.75(10)
C15 C14 H14A 109.5
C13 C14 H14A 109.5
C15 C14 H14B 109.5
C13 C14 H14B 109.5
H14A C14 H14B 108.1
C16 C15 C14 110.72(12)
C16 C15 H15A 109.5
C14 C15 H15A 109.5
C16 C15 H15B 109.5
C14 C15 H15B 109.5
H15A C15 H15B 108.1
C17 C16 C15 111.15(11)
C17 C16 H16A 109.4
C15 C16 H16A 109.4
C17 C16 H16B 109.4
C15 C16 H16B 109.4
H16A C16 H16B 108.0
C16 C17 C18 111.66(10)
C16 C17 H17A 109.3
C18 C17 H17A 109.3
C16 C17 H17B 109.3
C18 C17 H17B 109.3
H17A C17 H17B 107.9
C17 C18 C13 111.18(9)
C17 C18 H18A 109.4
C13 C18 H18A 109.4
C17 C18 H18B 109.4
C13 C18 H18B 109.4
H18A C18 H18B 108.0
C20A C19A N2 113.23(15)
C20A C19A C24A 109.88(18)
N2 C19A C24A 109.21(15)
C20A C19A H19A 108.1
N2 C19A H19A 108.1
C24A C19A H19A 108.1
C19A C20A C21A 111.1(2)
C19A C20A H20A 109.4
C21A C20A H20A 109.4
C19A C20A H20B 109.4
C21A C20A H20B 109.4
H20A C20A H20B 108.0
C22A C21A C20A 109.7(2)
C22A C21A H21A 109.7
C20A C21A H21A 109.7
C22A C21A H21B 109.7
C20A C21A H21B 109.7
H21A C21A H21B 108.2
C21A C22A C23 111.23(17)
C21A C22A H22A 109.4
C23 C22A H22A 109.4
C21A C22A H22B 109.4
C23 C22A H22B 109.4
H22A C22A H22B 108.0
C24A C23 C22A 111.78(13)
C22B C23 C24B 112.3(2)
C24A C23 H23B 109.3
C22A C23 H23B 109.3
C24A C23 H23A 109.3
C22A C23 H23A 109.3
H23B C23 H23A 107.9
C22B C23 H23C 109.2
C24B C23 H23C 109.2
C22B C23 H23D 109.2
C24B C23 H23D 109.2
H23C C23 H23D 107.9
C23 C24A C19A 112.93(15)
C23 C24A H24A 109.0
C19A C24A H24A 109.0
C23 C24A H24B 109.0
C19A C24A H24B 109.0
H24A C24A H24B 107.8
N2 C19B C24B 113.5(3)
N2 C19B C20B 113.1(3)
C24B C19B C20B 110.1(4)
N2 C19B H19B 106.6
C24B C19B H19B 106.6
C20B C19B H19B 106.6
C21B C20B C19B 109.1(4)
C21B C20B H20C 109.9
C19B C20B H20C 109.9
C21B C20B H20D 109.9
C19B C20B H20D 109.9
H20C C20B H20D 108.3
C20B C21B C22B 112.0(5)
C20B C21B H21C 109.2
C22B C21B H21C 109.2
C20B C21B H21D 109.2
C22B C21B H21D 109.2
H21C C21B H21D 107.9
C23 C22B C21B 112.6(4)
C23 C22B H22C 109.1
C21B C22B H22C 109.1
C23 C22B H22D 109.1
C21B C22B H22D 109.1
H22C C22B H22D 107.8
C19B C24B C23 109.9(3)
C19B C24B H24C 109.7
C23 C24B H24C 109.7
C19B C24B H24D 109.7
C23 C24B H24D 109.7
H24C C24B H24D 108.2
N3 C25 C26 114.60(7)
N3 C25 C30 114.82(8)
C26 C25 C30 109.87(8)
N3 C25 H25 105.5
C26 C25 H25 105.5
C30 C25 H25 105.5
C27 C26 C25 112.01(8)
C27 C26 H26A 109.2
C25 C26 H26A 109.2
C27 C26 H26B 109.2
C25 C26 H26B 109.2
H26A C26 H26B 107.9
C28 C27 C26 111.03(8)
C28 C27 H27A 109.4
C26 C27 H27A 109.4
C28 C27 H27B 109.4
C26 C27 H27B 109.4
H27A C27 H27B 108.0
C27 C28 C29 110.33(9)
C27 C28 H28A 109.6
C29 C28 H28A 109.6
C27 C28 H28B 109.6
C29 C28 H28B 109.6
H28A C28 H28B 108.1
C28 C29 C30 110.96(8)
C28 C29 H29A 109.4
C30 C29 H29A 109.4
C28 C29 H29B 109.4
C30 C29 H29B 109.4
H29A C29 H29B 108.0
C29 C30 C25 110.77(8)
C29 C30 H30A 109.5
C25 C30 H30A 109.5
C29 C30 H30B 109.5
C25 C30 H30B 109.5
H30A C30 H30B 108.1
N3 C31 C32 116.88(8)
N3 C31 C36 114.60(8)
C32 C31 C36 111.49(8)
N3 C31 H31 104.0
C32 C31 H31 104.0
C36 C31 H31 104.0
C31 C32 C33 111.30(9)
C31 C32 H32A 109.4
C33 C32 H32A 109.4
C31 C32 H32B 109.4
C33 C32 H32B 109.4
H32A C32 H32B 108.0
C34 C33 C32 110.62(9)
C34 C33 H33A 109.5
C32 C33 H33A 109.5
C34 C33 H33B 109.5
C32 C33 H33B 109.5
H33A C33 H33B 108.1
C35 C34 C33 110.39(9)
C35 C34 H34A 109.6
C33 C34 H34A 109.6
C35 C34 H34B 109.6
C33 C34 H34B 109.6
H34A C34 H34B 108.1
C34 C35 C36 110.57(9)
C34 C35 H35A 109.5
C36 C35 H35A 109.5
C34 C35 H35B 109.5
C36 C35 H35B 109.5
H35A C35 H35B 108.1
C35 C36 C31 111.07(9)
C35 C36 H36A 109.4
C31 C36 H36A 109.4
C35 C36 H36B 109.4
C31 C36 H36B 109.4
H36A C36 H36B 108.0
C38 C37 Ti1 123.34(7)
C38 C37 H37A 106.5
Ti1 C37 H37A 106.5
C38 C37 H37B 106.5
Ti1 C37 H37B 106.5
H37A C37 H37B 106.5
C39 C38 C37 114.29(9)
C39 C38 H38A 108.7
C37 C38 H38A 108.7
C39 C38 H38B 108.7
C37 C38 H38B 108.7
H38A C38 H38B 107.6
C40 C39 C38 113.29(10)
C40 C39 H39A 108.9
C38 C39 H39A 108.9
C40 C39 H39B 108.9
C38 C39 H39B 108.9
H39A C39 H39B 107.7
C39 C40 H40A 109.5
C39 C40 H40B 109.5
H40A C40 H40B 109.5
C39 C40 H40C 109.5
H40A C40 H40C 109.5
H40B C40 H40C 109.5

loop_
_geom_bond_atom_site_label_1
_geom_bond_atom_site_label_2
_geom_bond_distance
Ti1 N3 1.9101(8)
Ti1 N1 1.9150(10)
Ti1 N2 1.9184(10)
Ti1 C37 2.1464(10)
N1 C1 1.4728(17)
N1 C7B 1.495(3)
N1 C7A 1.503(2)
N2 C19B 1.407(3)
N2 C13 1.4759(13)
N2 C19A 1.5162(19)
N3 C31 1.4693(12)
N3 C25 1.4803(12)
C1 C2 1.5325(16)
C1 C6 1.5370(15)
C1 H1 1.0000
C2 C3 1.528(2)
C2 H2A 0.9900
C2 H2B 0.9900
C3 C4 1.519(2)
C3 H3A 0.9900
C3 H3B 0.9900
C4 C5 1.520(2)
C4 H4A 0.9900
C4 H4B 0.9900
C5 C6 1.527(2)
C5 H5A 0.9900
C5 H5B 0.9900
C6 H6A 0.9900
C6 H6B 0.9900
C7A C12A 1.519(3)
C7A C8A 1.541(4)
C7A H7A 1.0000
C8A C9A 1.525(4)
C8A H8AA 0.9900
C8A H8AB 0.9900
C9A C10A 1.518(6)
C9A H9AA 0.9900
C9A H9AB 0.9900
C10A C11A 1.508(7)
C10A H10A 0.9900
C10A H10B 0.9900
C11A C12A 1.528(5)
C11A H11B 0.9900
C11A H11A 0.9900
C12A H12B 0.9900
C12A H12A 0.9900
C7B C8B 1.490(6)
C7B C12B 1.520(4)
C7B H7B 1.0000
C8B C9B 1.537(7)
C8B H8BB 0.9900
C8B H8BA 0.9900
C9B C10B 1.514(7)
C9B H9BA 0.9900
C9B H9BB 0.9900
C10B C11B 1.507(7)
C10B H10C 0.9900
C10B H10D 0.9900
C11B C12B 1.522(6)
C11B H11C 0.9900
C11B H11D 0.9900
C12B H12C 0.9900
C12B H12D 0.9900
C13 C18 1.5353(14)
C13 C14 1.5368(15)
C13 H13 1.0000
C14 C15 1.5305(18)
C14 H14A 0.9900
C14 H14B 0.9900
C15 C16 1.5262(19)
C15 H15A 0.9900
C15 H15B 0.9900
C16 C17 1.525(2)
C16 H16A 0.9900
C16 H16B 0.9900
C17 C18 1.5301(16)
C17 H17A 0.9900
C17 H17B 0.9900
C18 H18A 0.9900
C18 H18B 0.9900
C19A C20A 1.515(3)
C19A C24A 1.525(3)
C19A H19A 1.0000
C20A C21A 1.548(3)
C20A H20A 0.9900
C20A H20B 0.9900
C21A C22A 1.520(4)
C21A H21A 0.9900
C21A H21B 0.9900
C22A C23 1.547(2)
C22A H22A 0.9900
C22A H22B 0.9900
C23 C22B 1.438(4)
C23 C24A 1.502(2)
C23 C24B 1.596(4)
C23 H23B 0.9900
C23 H23A 0.9900
C23 H23C 0.9900
C23 H23D 0.9900
C24A H24A 0.9900
C24A H24B 0.9900
C19B C24B 1.531(6)
C19B C20B 1.577(6)
C19B H19B 1.0000
C20B C21B 1.501(8)
C20B H20C 0.9900
C20B H20D 0.9900
C21B C22B 1.514(8)
C21B H21C 0.9900
C21B H21D 0.9900
C22B H22C 0.9900
C22B H22D 0.9900
C24B H24C 0.9900
C24B H24D 0.9900
C25 C26 1.5353(13)
C25 C30 1.5408(13)
C25 H25 1.0000
C26 C27 1.5303(14)
C26 H26A 0.9900
C26 H26B 0.9900
C27 C28 1.5241(15)
C27 H27A 0.9900
C27 H27B 0.9900
C28 C29 1.5254(16)
C28 H28A 0.9900
C28 H28B 0.9900
C29 C30 1.5331(14)
C29 H29A 0.9900
C29 H29B 0.9900
C30 H30A 0.9900
C30 H30B 0.9900
C31 C32 1.5234(14)
C31 C36 1.5310(13)
C31 H31 1.0000
C32 C33 1.5257(15)
C32 H32A 0.9900
C32 H32B 0.9900
C33 C34 1.5256(17)
C33 H33A 0.9900
C33 H33B 0.9900
C34 C35 1.5224(17)
C34 H34A 0.9900
C34 H34B 0.9900
C35 C36 1.5293(14)
C35 H35A 0.9900
C35 H35B 0.9900
C36 H36A 0.9900
C36 H36B 0.9900
C37 C38 1.5295(15)
C37 H37A 0.9900
C37 H37B 0.9900
C38 C39 1.5277(14)
C38 H38A 0.9900
C38 H38B 0.9900
C39 C40 1.5233(18)
C39 H39A 0.9900
C39 H39B 0.9900
C40 H40A 0.9800
C40 H40B 0.9800
C40 H40C 0.9800

loop_
_geom_torsion_atom_site_label_1
_geom_torsion_atom_site_label_2
_geom_torsion_atom_site_label_3
_geom_torsion_atom_site_label_4
_geom_torsion
C7B N1 C1 C2 -53.91(15)
C7A N1 C1 C2 -50.87(17)
Ti1 N1 C1 C2 128.65(9)
C7B N1 C1 C6 72.67(14)
C7A N1 C1 C6 75.71(16)
Ti1 N1 C1 C6 -104.76(9)
N1 C1 C2 C3 -172.51(11)
C6 C1 C2 C3 57.25(15)
C1 C2 C3 C4 -56.07(16)
C2 C3 C4 C5 53.8(2)
C3 C4 C5 C6 -55.1(2)
C4 C5 C6 C1 59.49(15)
N1 C1 C6 C5 170.28(10)
C2 C1 C6 C5 -59.51(14)
C1 N1 C7A C12A -50.0(3)
C7B N1 C7A C12A -43.5(3)
Ti1 N1 C7A C12A 130.4(2)
C1 N1 C7A C8A 78.1(2)
C7B N1 C7A C8A 84.6(3)
Ti1 N1 C7A C8A -101.5(2)
N1 C7A C8A C9A 173.0(2)
C12A C7A C8A C9A -56.7(4)
C7A C8A C9A C10A 56.3(4)
C8A C9A C10A C11A -55.2(4)
C9A C10A C11A C12A 54.4(4)
N1 C7A C12A C11A -174.9(3)
C8A C7A C12A C11A 55.6(4)
C10A C11A C12A C7A -55.0(4)
C1 N1 C7B C8B 132.5(3)
C7A N1 C7B C8B -42.3(3)
Ti1 N1 C7B C8B -51.5(4)
C1 N1 C7B C12B -105.9(3)
C7A N1 C7B C12B 79.3(4)
Ti1 N1 C7B C12B 70.0(3)
N1 C7B C8B C9B 175.0(3)
C12B C7B C8B C9B 54.6(6)
C7B C8B C9B C10B -53.6(7)
C8B C9B C10B C11B 52.6(6)
C9B C10B C11B C12B -53.6(6)
C8B C7B C12B C11B -54.4(5)
N1 C7B C12B C11B -173.3(3)
C10B C11B C12B C7B 53.8(6)
C19B N2 C13 C18 69.7(2)
C19A N2 C13 C18 74.08(12)
Ti1 N2 C13 C18 -104.90(8)
C19B N2 C13 C14 -57.4(2)
C19A N2 C13 C14 -53.02(12)
Ti1 N2 C13 C14 128.00(8)
N2 C13 C14 C15 -170.93(10)
C18 C13 C14 C15 59.07(12)
C13 C14 C15 C16 -58.45(15)
C14 C15 C16 C17 55.29(16)
C15 C16 C17 C18 -54.16(16)
C16 C17 C18 C13 55.89(13)
N2 C13 C18 C17 172.29(9)
C14 C13 C18 C17 -57.63(12)
C19B N2 C19A C20A 71.2(5)
C13 N2 C19A C20A -100.70(19)
Ti1 N2 C19A C20A 77.8(2)
C19B N2 C19A C24A -51.6(4)
C13 N2 C19A C24A 136.52(17)
Ti1 N2 C19A C24A -45.0(2)
N2 C19A C20A C21A 179.91(16)
C24A C19A C20A C21A -57.7(3)
C19A C20A C21A C22A 58.8(3)
C20A C21A C22A C23 -55.5(3)
C21A C22A C23 C22B -52.4(3)
C21A C22A C23 C24A 53.4(3)
C21A C22A C23 C24B 28.0(4)
C22B C23 C24A C19A -21.4(4)
C22A C23 C24A C19A -53.2(3)
C24B C23 C24A C19A 64.2(4)
C20A C19A C24A C23 55.4(3)
N2 C19A C24A C23 -179.84(14)
C13 N2 C19B C24B 75.9(5)
C19A N2 C19B C24B 65.4(5)
Ti1 N2 C19B C24B -109.8(4)
C13 N2 C19B C20B -50.4(5)
C19A N2 C19B C20B -60.9(5)
Ti1 N2 C19B C20B 123.9(4)
N2 C19B C20B C21B -174.4(4)
C24B C19B C20B C21B 57.5(7)
C19B C20B C21B C22B -58.0(7)
C24A C23 C22B C21B -27.9(6)
C22A C23 C22B C21B 59.6(4)
C24B C23 C22B C21B -54.5(6)
C20B C21B C22B C23 58.4(7)
N2 C19B C24B C23 178.1(3)
C20B C19B C24B C23 -54.0(6)
C22B C23 C24B C19B 53.7(6)
C24A C23 C24B C19B -51.8(4)
C22A C23 C24B C19B 22.3(6)
C31 N3 C25 C26 -48.62(11)
Ti1 N3 C25 C26 130.67(7)
C31 N3 C25 C30 79.97(10)
Ti1 N3 C25 C30 -100.75(8)
N3 C25 C26 C27 -173.86(8)
C30 C25 C26 C27 55.11(10)
C25 C26 C27 C28 -55.92(11)
C26 C27 C28 C29 56.46(12)
C27 C28 C29 C30 -57.82(12)
C28 C29 C30 C25 57.91(12)
N3 C25 C30 C29 173.30(8)
C26 C25 C30 C29 -55.79(11)
C25 N3 C31 C32 -48.90(12)
Ti1 N3 C31 C32 131.89(8)
C25 N3 C31 C36 84.24(10)
Ti1 N3 C31 C36 -94.97(9)
N3 C31 C32 C33 -171.10(8)
C36 C31 C32 C33 54.38(12)
C31 C32 C33 C34 -56.24(12)
C32 C33 C34 C35 58.16(12)
C33 C34 C35 C36 -58.21(11)
C34 C35 C36 C31 56.24(12)
N3 C31 C36 C35 170.05(8)
C32 C31 C36 C35 -54.33(11)
Ti1 C37 C38 C39 -174.92(7)
C37 C38 C39 C40 -168.89(10)
